data_2016814
loop_
_publ_author_name
'Dai, Yu-Mei'
'Tang, En'
'Huang, Jin-Feng'
'Yang, Qiu-Yan'

_publ_section_title
;Poly[[sesqui[\m~2~-1,4-bis(imidazol-1-ylmethyl)benzene-\k^2^<i>N</i>:<i>N</i>'](carbonato-\k^2^<i>O</i>,<i>O</i>')copper(II)]
 1,4-bis(imidazol-1-ylmethyl)benzene hemisolvate pentahydrate]
;
_journal_coeditor_code HJ3087
_journal_issue 10
_journal_name_full 'Acta Crystallographica Section C'
_journal_page_first m349
_journal_page_last m352
_journal_paper_doi 10.1107/S0108270108028722
_journal_volume 64
_journal_year 2008
_chemical_formula_iupac '[Cu (C O3) (C14 H14 N4)1.5] , 0.5C14 H14 N4 , 5H2 O'
_chemical_formula_moiety 'C22 H21 Cu N6 O3 , 0.5C14 H14 N4 , 5H2 O'
_chemical_formula_sum 'C29 H38 Cu N8 O8'
_chemical_formula_weight 690.22
_chemical_name_systematic
;Poly[(carbonato-\k^2^O,O')bis[\m~2~-1,4-bis(imidazol-1-ylmethyl)benzene-\k^2^N:N']copper(II)
1,4-bis(imidazol-1-ylmethyl)benzene
 hemisolvate pentahydrate]
;
_space_group_IT_number 2
_symmetry_cell_setting triclinic
_symmetry_space_group_name_Hall '-P 1'
_symmetry_space_group_name_H-M 'P -1'
_atom_sites_solution_hydrogens geom
_atom_sites_solution_primary direct
_atom_sites_solution_secondary difmap
_audit_creation_method SHELXL-97
_cell_angle_alpha 103.759(15)
_cell_angle_beta 98.726(12)
_cell_angle_gamma 118.767(9)
_cell_formula_units_Z 2
_cell_length_a 12.2286(2)
_cell_length_b 12.4976(7)
_cell_length_c 12.951
_cell_measurement_reflns_used 3621
_cell_measurement_temperature 293(2)
_cell_measurement_theta_max 27.48
_cell_measurement_theta_min 2.11
_cell_volume 1600.8(3)
_computing_cell_refinement 'SAINT (Siemens, 1994)'
_computing_data_collection 'SMART (Siemens, 1996)'
_computing_data_reduction 'SAINT (Siemens, 1994) and XPREP in SHELXTL (Sheldrick, 2008)'
_computing_molecular_graphics 'SHELXTL (Sheldrick, 2008)'
_computing_publication_material 'SHELXTL (Sheldrick, 2008)'
_computing_structure_refinement 'SHELXTL (Sheldrick, 2008)'
_computing_structure_solution 'SHELXTL (Sheldrick, 2008)'
_diffrn_ambient_temperature 293(2)
_diffrn_measured_fraction_theta_full 0.979
_diffrn_measured_fraction_theta_max 0.989
_diffrn_measurement_device_type 'Bruker P4'
_diffrn_measurement_method '\w scans'
_diffrn_radiation_monochromator graphite
_diffrn_radiation_source 'fine-focus sealed tube'
_diffrn_radiation_type MoK\a
_diffrn_radiation_wavelength 0.71073
_diffrn_reflns_av_R_equivalents 0.0193
_diffrn_reflns_av_sigmaI/netI 0.0350
_diffrn_reflns_limit_h_max 15
_diffrn_reflns_limit_h_min -15
_diffrn_reflns_limit_k_max 11
_diffrn_reflns_limit_k_min -16
_diffrn_reflns_limit_l_max 16
_diffrn_reflns_limit_l_min -15
_diffrn_reflns_number 12466
_diffrn_reflns_theta_full 27.48
_diffrn_reflns_theta_max 27.48
_diffrn_reflns_theta_min 2.11
_diffrn_standards_decay_% 0
_diffrn_standards_interval_count 0
_diffrn_standards_number 0
_exptl_absorpt_coefficient_mu 0.744
_exptl_absorpt_correction_T_max .963
_exptl_absorpt_correction_T_min .875
_exptl_absorpt_correction_type empirical
_exptl_absorpt_process_details '(SADABS; Sheldrick, 1996)'
_exptl_crystal_colour blue
_exptl_crystal_density_diffrn 1.432
_exptl_crystal_density_method 'not measured'
_exptl_crystal_description prism
_exptl_crystal_F_000 722
_exptl_crystal_size_max .20
_exptl_crystal_size_mid .15
_exptl_crystal_size_min .05
_refine_diff_density_max 0.521
_refine_diff_density_min -0.600
_refine_ls_extinction_method none
_refine_ls_goodness_of_fit_ref 1.020
_refine_ls_hydrogen_treatment mixed
_refine_ls_matrix_type full
_refine_ls_number_parameters 49
_refine_ls_number_reflns 7352
_refine_ls_number_restraints 7
_refine_ls_restrained_S_all 1.707
_refine_ls_R_factor_gt 0.0466
_refine_ls_shift/su_max 0.019
_refine_ls_shift/su_mean 0.001
_refine_ls_structure_factor_coef Fsqd
_refine_ls_weighting_details 'calc w=1/[\s^2^(Fo^2^)+(0.0584P)^2^+0.5166P] where P=(Fo^2^+2Fc^2^)/3'
_refine_ls_weighting_scheme calc
_refine_ls_wR_factor_gt 0.1090
_refine_ls_wR_factor_ref 0.1197
_reflns_number_gt 5723
_reflns_number_total 7352
_reflns_threshold_expression >2sigma(I)
_cod_data_source_file hj3087.cif
_cod_data_source_block I
_cod_depositor_comments
;
The following automatic conversions were performed:
'_symmetry_cell_setting' value 'Triclinic' changed to 'triclinic'
according to '/home/saulius/struct/CIF-dictionaries/cif_core.dic'
dictionary named 'cif_core.dic' version 2.4.1 from 2010-06-29.

Automatic conversion script
Id: cif_fix_enum 1527 2010-12-29 10:47:43Z saulius 

The following automatic conversions were performed:

'_symmetry_cell_setting' value 'Triclinic' changed to 'triclinic'
according to /home/saulius/struct/CIF-dictionaries/cif_core.dic
dictionary named 'cif_core.dic' version 2.4.1 from 2010-06-29.

Automatic conversion script
Id: cif_fix_values 1715 2011-07-08 13:25:40Z adriana 
;
_cod_original_sg_symbol_H-M P-1
_cod_database_code 2016814
_cod_database_fobs_code 2016814

loop_
_symmetry_equiv_pos_as_xyz
'x, y, z'
'-x, -y, -z'

loop_
_atom_site_type_symbol
_atom_site_label
_atom_site_fract_x
_atom_site_fract_y
_atom_site_fract_z
_atom_site_U_iso_or_equiv
_atom_site_adp_type
_atom_site_calc_flag
_atom_site_refinement_flags
_atom_site_occupancy
Cu Cu1 -0.11200(8) -0.28708(6) 0.48515(6) 0.0453(3) Uani d D 1
N N1 -0.3282(5) -0.0384(5) 0.9232(4) 0.0725(12) Uani d . 1
N N2 -0.4264(4) -0.2533(4) 0.8619(3) 0.0557(9) Uani d . 1
N N3 0.0714(5) -0.1632(4) 0.6140(4) 0.0424(11) Uani d D 1
N N4 0.2303(3) 0.0233(3) 0.7483(3) 0.0415(7) Uani d . 1
N N5 0.8359(3) 0.5612(3) 0.5314(3) 0.0428(7) Uani d . 1
N N6 0.8253(3) 0.4506(3) 0.6415(3) 0.0463(8) Uani d . 1
N N7 -0.2950(3) -0.1077(3) 0.6222(3) 0.0433(7) Uani d . 1
N N8 -0.2250(3) -0.2319(3) 0.5537(3) 0.0430(7) Uani d . 1
O O1 -0.0943(4) -0.3591(3) 0.3383(3) 0.0674(9) Uani d . 1
O O1W -1.1623(9) -0.5795(8) 1.1702(8) 0.117(3) Uani d D 1
H H1WA -1.129(13) -0.616(11) 1.196(10) 0.140 Uiso d D 1
H H1WB -1.131(12) -0.506(7) 1.223(8) 0.140 Uiso d D 1
O O2 -0.0688(4) -0.1707(3) 0.3986(3) 0.0675(9) Uani d . 1
O O2W -0.9612(6) -0.6079(5) 0.9426(4) 0.1035(15) Uani d D 1
H H2WA -0.974(7) -0.667(5) 0.886(5) 0.124 Uiso d D 1
H H2WB -0.903(6) -0.536(4) 0.947(6) 0.124 Uiso d D 1
O O3 -0.0379(4) -0.2304(4) 0.2367(3) 0.0807(11) Uani d . 1
O O3W -0.0683(4) -0.1886(4) 0.8758(4) 0.0832(11) Uani d D 1
H H3WA -0.006(5) -0.200(6) 0.888(6) 0.100 Uiso d D 1
H H3WB -0.040(6) -0.120(5) 0.861(6) 0.100 Uiso d D 1
O O4W -0.0247(6) -0.0662(5) 0.1206(4) 0.0935(13) Uani d D 1
H H4WA -0.011(7) -0.097(7) 0.168(4) 0.112 Uiso d D 1
H H4WB -0.032(7) -0.111(6) 0.058(3) 0.112 Uiso d D 1
O O5W -1.1286(5) -0.7671(4) 1.0416(4) 0.0802(11) Uani d D 1
H H5WA -1.071(5) -0.714(5) 1.021(5) 0.096 Uiso d D 1
H H5WB -1.205(4) -0.838(4) 1.014(6) 0.096 Uiso d D 1
C C1 -0.3116(5) -0.1361(5) 0.9027(4) 0.0637(12) Uani d . 1
H H1A -0.2297 -0.1260 0.9148 0.076 Uiso calc R 1
C C2 -0.4582(7) -0.0946(6) 0.8938(5) 0.0736(15) Uani d . 1
H H2A -0.5000 -0.0489 0.8984 0.088 Uiso calc R 1
C C3 -0.5204(5) -0.2246(6) 0.8569(4) 0.0693(14) Uani d . 1
H H3A -0.6108 -0.2841 0.8325 0.083 Uiso calc R 1
C C4 -0.4431(7) -0.3818(6) 0.8307(5) 0.0818(17) Uani d . 1
H H4A -0.3635 -0.3732 0.8181 0.098 Uiso calc R 1
H H4B -0.5142 -0.4394 0.7609 0.098 Uiso calc R 1
C C5 -0.4728(5) -0.4436(4) 0.9190(4) 0.0592(12) Uani d . 1
C C6 -0.5981(5) -0.5073(5) 0.9264(4) 0.0653(13) Uani d . 1
H H6A -0.6656 -0.5127 0.8766 0.078 Uiso calc R 1
C C7 -0.3750(5) -0.4369(5) 0.9931(5) 0.0648(13) Uani d . 1
H H7A -0.2899 -0.3943 0.9893 0.078 Uiso calc R 1
C C8 0.1314(4) -0.0337(4) 0.6538(3) 0.0423(8) Uani d . 1
H H8A 0.1065 0.0119 0.6191 0.051 Uiso calc R 1
C C9 0.1411(4) -0.1866(4) 0.6916(4) 0.0480(9) Uani d . 1
H H9A 0.1229 -0.2691 0.6873 0.058 Uiso calc R 1
C C10 0.2382(4) -0.0732(4) 0.7735(4) 0.0521(10) Uani d D 1
H H10A 0.2981 -0.0631 0.8346 0.063 Uiso calc R 1
C C11 0.3150(4) 0.1639(4) 0.8132(4) 0.0528(10) Uani d . 1
H H11A 0.3305 0.1775 0.8923 0.063 Uiso calc R 1
H H11B 0.2700 0.2063 0.7949 0.063 Uiso calc R 1
C C12 0.4446(4) 0.2264(4) 0.7913(3) 0.0440(9) Uani d . 1
C C13 0.4592(4) 0.2732(4) 0.7052(3) 0.0487(9) Uani d . 1
H H13A 0.3871 0.2648 0.6591 0.058 Uiso calc R 1
C C14 0.5783(4) 0.3324(4) 0.6859(4) 0.0492(10) Uani d . 1
H H14A 0.5858 0.3636 0.6273 0.059 Uiso calc R 1
C C15 0.6872(4) 0.3459(4) 0.7531(3) 0.0439(9) Uani d . 1
C C16 0.6727(4) 0.2975(4) 0.8392(3) 0.0489(10) Uani d . 1
H H16A 0.7443 0.3045 0.8846 0.059 Uiso calc R 1
C C17 0.5533(4) 0.2391(4) 0.8581(3) 0.0495(10) Uani d . 1
H H17A 0.5453 0.2076 0.9166 0.059 Uiso calc R 1
C C18 0.8222(4) 0.4160(5) 0.7411(4) 0.0611(13) Uani d . 1
H H18A 0.8791 0.4952 0.8065 0.073 Uiso calc R 1
H H18B 0.8573 0.3608 0.7393 0.073 Uiso calc R 1
C C19 0.8401(4) 0.5607(4) 0.6332(3) 0.0442(9) Uani d . 1
H H19A 0.8519 0.6287 0.6921 0.053 Uiso calc R 1
C C20 0.8095(5) 0.3755(4) 0.5380(4) 0.0642(13) Uani d . 1
H H20A 0.7967 0.2928 0.5179 0.077 Uiso calc R 1
C C21 0.8160(5) 0.4440(4) 0.4707(4) 0.0555(11) Uani d . 1
H H21A 0.8083 0.4162 0.3952 0.067 Uiso calc R 1
C C22 -0.2002(4) -0.1122(4) 0.5867(3) 0.0421(8) Uani d D 1
H H22A -0.1258 -0.0399 0.5854 0.051 Uiso calc R 1
C C23 -0.3431(4) -0.3077(4) 0.5691(4) 0.0498(10) Uani d . 1
H H23A -0.3859 -0.3973 0.5533 0.060 Uiso calc R 1
C C24 -0.3877(4) -0.2322(4) 0.6108(4) 0.0504(10) Uani d . 1
H H24A -0.4657 -0.2593 0.6282 0.061 Uiso calc R 1
C C25 -0.3009(5) 0.0088(4) 0.6623(4) 0.0535(11) Uani d . 1
H H25A -0.2159 0.0862 0.6762 0.064 Uiso calc R 1
H H25B -0.3207 0.0145 0.7325 0.064 Uiso calc R 1
C C26 -0.4039(4) 0.0048(4) 0.5786(3) 0.0409(8) Uani d . 1
C C27 -0.5209(4) -0.0204(4) 0.5969(3) 0.0483(10) Uani d . 1
H H27A -0.5363 -0.0342 0.6621 0.058 Uiso calc R 1
C C28 -0.3843(4) 0.0252(4) 0.4814(4) 0.0476(9) Uani d . 1
H H28A -0.3059 0.0426 0.4679 0.057 Uiso calc R 1
C C29 -0.0661(4) -0.2529(4) 0.3205(3) 0.0499(10) Uani d . 1

loop_
_atom_site_aniso_label
_atom_site_aniso_U_11
_atom_site_aniso_U_22
_atom_site_aniso_U_33
_atom_site_aniso_U_12
_atom_site_aniso_U_13
_atom_site_aniso_U_23
Cu1 0.0706(5) 0.0298(4) 0.0429(4) 0.0280(4) 0.0248(3) 0.0182(3)
N1 0.094(3) 0.070(3) 0.068(3) 0.052(3) 0.025(2) 0.032(2)
N2 0.093(3) 0.068(2) 0.068(2) 0.049(2) 0.0243(18) 0.0350(18)
N3 0.044(3) 0.033(2) 0.050(3) 0.020(2) 0.017(2) 0.016(2)
N4 0.0395(17) 0.0359(17) 0.0440(17) 0.0157(14) 0.0184(14) 0.0130(13)
N5 0.057(2) 0.0290(15) 0.0456(17) 0.0223(15) 0.0216(15) 0.0170(13)
N6 0.0435(18) 0.0423(18) 0.057(2) 0.0194(15) 0.0187(15) 0.0310(16)
N7 0.0500(19) 0.0460(18) 0.0457(18) 0.0334(16) 0.0147(15) 0.0185(14)
N8 0.0471(18) 0.0393(17) 0.0491(18) 0.0269(15) 0.0146(14) 0.0182(14)
O1 0.086(4) 0.043(2) 0.038(3) 0.028(3) 0.042(3) 0.024(2)
O1W 0.109(4) 0.082(3) 0.127(5) 0.057(3) 0.017(3) -0.012(3)
O2 0.088(4) 0.043(2) 0.039(3) 0.026(3) 0.041(3) 0.026(2)
O2W 0.137(4) 0.082(3) 0.097(4) 0.057(3) 0.055(3) 0.036(3)
O3 0.128(3) 0.065(2) 0.054(2) 0.045(2) 0.044(2) 0.0370(17)
O3W 0.090(3) 0.083(3) 0.099(3) 0.056(3) 0.039(2) 0.040(2)
O4W 0.150(4) 0.092(3) 0.084(3) 0.081(3) 0.061(3) 0.052(3)
O5W 0.097(3) 0.076(3) 0.089(3) 0.051(2) 0.048(2) 0.043(2)
C1 0.066(3) 0.078(4) 0.059(3) 0.045(3) 0.020(2) 0.029(3)
C2 0.106(5) 0.091(4) 0.073(3) 0.076(4) 0.043(3) 0.047(3)
C3 0.067(3) 0.092(4) 0.063(3) 0.047(3) 0.026(2) 0.038(3)
C4 0.069(5) 0.088(3) 0.060(3) 0.051(4) 0.027(3) 0.037(3)
C5 0.083(3) 0.044(2) 0.051(2) 0.036(2) 0.023(2) 0.0126(19)
C6 0.076(3) 0.055(3) 0.060(3) 0.039(3) 0.009(2) 0.014(2)
C7 0.069(3) 0.050(3) 0.073(3) 0.032(2) 0.026(3) 0.016(2)
C8 0.044(2) 0.0319(18) 0.050(2) 0.0183(16) 0.0173(17) 0.0177(16)
C9 0.049(2) 0.041(2) 0.065(3) 0.0273(19) 0.024(2) 0.0270(19)
C10 0.046(2) 0.055(3) 0.058(3) 0.025(2) 0.0143(19) 0.028(2)
C11 0.051(2) 0.038(2) 0.051(2) 0.0141(18) 0.0206(19) 0.0041(17)
C12 0.043(2) 0.0319(19) 0.039(2) 0.0123(16) 0.0095(16) 0.0050(15)
C13 0.040(2) 0.046(2) 0.047(2) 0.0165(18) 0.0040(17) 0.0159(18)
C14 0.044(2) 0.050(2) 0.046(2) 0.0176(19) 0.0077(17) 0.0279(18)
C15 0.040(2) 0.039(2) 0.045(2) 0.0136(16) 0.0079(16) 0.0223(16)
C16 0.046(2) 0.049(2) 0.047(2) 0.0196(19) 0.0075(17) 0.0276(18)
C17 0.057(2) 0.045(2) 0.040(2) 0.0195(19) 0.0161(18) 0.0210(17)
C18 0.044(2) 0.063(3) 0.040(3) 0.023(2) 0.016(2) 0.021(3)
C19 0.052(2) 0.0351(19) 0.044(2) 0.0204(17) 0.0200(17) 0.0169(16)
C20 0.093(4) 0.039(2) 0.075(3) 0.040(2) 0.035(3) 0.028(2)
C21 0.084(3) 0.033(2) 0.054(2) 0.032(2) 0.029(2) 0.0178(18)
C22 0.043(2) 0.038(2) 0.050(2) 0.0243(17) 0.0148(17) 0.0190(17)
C23 0.047(2) 0.043(2) 0.062(3) 0.0242(19) 0.0141(19) 0.0258(19)
C24 0.048(2) 0.057(3) 0.059(3) 0.032(2) 0.0224(19) 0.031(2)
C25 0.066(3) 0.055(3) 0.049(2) 0.044(2) 0.014(2) 0.0121(19)
C26 0.049(2) 0.0372(19) 0.045(2) 0.0291(17) 0.0181(16) 0.0127(16)
C27 0.064(3) 0.056(2) 0.049(2) 0.042(2) 0.033(2) 0.0275(19)
C28 0.048(2) 0.054(2) 0.061(2) 0.035(2) 0.0307(19) 0.028(2)
C29 0.067(3) 0.039(2) 0.041(2) 0.025(2) 0.0167(19) 0.0196(17)

loop_
_atom_type_symbol
_atom_type_description
_atom_type_scat_dispersion_real
_atom_type_scat_dispersion_imag
_atom_type_scat_source
C C 0.0033 0.0016 'International Tables Vol C Tables 4.2.6.8 and 6.1.1.4'
H H 0.0000 0.0000 'International Tables Vol C Tables 4.2.6.8 and 6.1.1.4'
Cu Cu 0.3201 1.2651 'International Tables Vol C Tables 4.2.6.8 and 6.1.1.4'
N N 0.0061 0.0033 'International Tables Vol C Tables 4.2.6.8 and 6.1.1.4'
O O 0.0106 0.0060 'International Tables Vol C Tables 4.2.6.8 and 6.1.1.4'

loop_
_geom_angle_atom_site_label_1
_geom_angle_atom_site_label_2
_geom_angle_atom_site_label_3
_geom_angle_site_symmetry_1
_geom_angle_site_symmetry_3
_geom_angle
_geom_angle_publ_flag
N5 Cu1 O2 1_445 . 163.80(13) yes
N5 Cu1 O1 1_445 . 98.53(13) yes
O2 Cu1 O1 . . 65.57(13) yes
N5 Cu1 N8 1_445 . 96.19(13) yes
O2 Cu1 N8 . . 95.13(14) yes
O1 Cu1 N8 . . 141.92(15) yes
N5 Cu1 N3 1_445 . 94.9(2) yes
O2 Cu1 N3 . . 94.3(2) yes
O1 Cu1 N3 . . 112.5(2) yes
N8 Cu1 N3 . . 100.90(19) yes
N5 Cu1 C29 1_445 . 131.49(14) ?
O2 Cu1 C29 . . 32.60(13) ?
O1 Cu1 C29 . . 32.98(13) ?
N8 Cu1 C29 . . 121.67(14) ?
N3 Cu1 C29 . . 105.22(14) ?
C1 N1 C2 . . 104.6(5) ?
C1 N2 C3 . . 104.9(4) ?
C1 N2 C4 . . 126.7(5) ?
C3 N2 C4 . . 128.4(5) ?
C8 N3 C9 . . 103.1(4) ?
C8 N3 Cu1 . . 122.7(4) ?
C9 N3 Cu1 . . 132.3(3) ?
C8 N4 C10 . . 107.5(3) ?
C8 N4 C11 . . 126.2(4) ?
C10 N4 C11 . . 126.3(4) ?
C19 N5 C21 . . 105.9(3) ?
C19 N5 Cu1 . 1_665 126.4(3) ?
C21 N5 Cu1 . 1_665 126.3(3) ?
C19 N6 C20 . . 106.7(4) ?
C19 N6 C18 . . 126.2(4) ?
C20 N6 C18 . . 127.0(4) ?
C22 N7 C24 . . 107.5(3) ?
C22 N7 C25 . . 126.1(4) ?
C24 N7 C25 . . 126.4(4) ?
C22 N8 C23 . . 105.4(3) ?
C22 N8 Cu1 . . 125.2(3) ?
C23 N8 Cu1 . . 129.3(3) ?
C29 O1 Cu1 . . 89.7(2) ?
H1WA O1W H1WB . . 106(7) ?
C29 O2 Cu1 . . 91.3(2) ?
H2WA O2W H2WB . . 112(5) ?
H3WA O3W H3WB . . 107(4) ?
H4WA O4W H4WB . . 110(5) ?
H5WA O5W H5WB . . 140(7) ?
N1 C1 N2 . . 112.6(5) ?
N1 C1 H1A . . 123.7 ?
N2 C1 H1A . . 123.7 ?
C3 C2 N1 . . 111.3(5) ?
C3 C2 H2A . . 124.4 ?
N1 C2 H2A . . 124.4 ?
C2 C3 N2 . . 106.7(5) ?
C2 C3 H3A . . 126.7 ?
N2 C3 H3A . . 126.7 ?
N2 C4 C5 . . 113.1(4) ?
N2 C4 H4A . . 109.0 ?
C5 C4 H4A . . 109.0 ?
N2 C4 H4B . . 109.0 ?
C5 C4 H4B . . 109.0 ?
H4A C4 H4B . . 107.8 ?
C7 C5 C6 . . 118.5(5) ?
C7 C5 C4 . . 120.5(5) ?
C6 C5 C4 . . 121.0(5) ?
C5 C6 C7 . 2_447 121.0(5) ?
C5 C6 H6A . . 119.5 ?
C7 C6 H6A 2_447 . 119.5 ?
C5 C7 C6 . 2_447 120.5(5) ?
C5 C7 H7A . . 119.7 ?
C6 C7 H7A 2_447 . 119.7 ?
N4 C8 N3 . . 112.9(4) ?
N4 C8 H8A . . 123.8 ?
N3 C8 H8A . . 123.8 ?
C10 C9 N3 . . 110.4(4) ?
C10 C9 H9A . . 124.8 ?
N3 C9 H9A . . 124.8 ?
C9 C10 N4 . . 105.9(4) ?
C9 C10 H10A . . 127.1 ?
N4 C10 H10A . . 127.1 ?
N4 C11 C12 . . 112.7(3) ?
N4 C11 H11A . . 109.0 ?
C12 C11 H11A . . 109.0 ?
N4 C11 H11B . . 109.0 ?
C12 C11 H11B . . 109.0 ?
H11A C11 H11B . . 107.8 ?
C13 C12 C17 . . 118.2(4) ?
C13 C12 C11 . . 121.1(4) ?
C17 C12 C11 . . 120.7(4) ?
C12 C13 C14 . . 121.3(4) ?
C12 C13 H13A . . 119.4 ?
C14 C13 H13A . . 119.4 ?
C13 C14 C15 . . 120.6(4) ?
C13 C14 H14A . . 119.7 ?
C15 C14 H14A . . 119.7 ?
C16 C15 C14 . . 118.4(4) ?
C16 C15 C18 . . 118.0(3) ?
C14 C15 C18 . . 123.5(4) ?
C17 C16 C15 . . 120.5(4) ?
C17 C16 H16A . . 119.7 ?
C15 C16 H16A . . 119.7 ?
C16 C17 C12 . . 121.0(4) ?
C16 C17 H17A . . 119.5 ?
C12 C17 H17A . . 119.5 ?
N6 C18 C15 . . 114.0(3) ?
N6 C18 H18A . . 108.7 ?
C15 C18 H18A . . 108.7 ?
N6 C18 H18B . . 108.7 ?
C15 C18 H18B . . 108.7 ?
H18A C18 H18B . . 107.6 ?
N5 C19 N6 . . 111.5(3) ?
N5 C19 H19A . . 124.3 ?
N6 C19 H19A . . 124.3 ?
C21 C20 N6 . . 107.0(4) ?
C21 C20 H20A . . 126.5 ?
N6 C20 H20A . . 126.5 ?
C20 C21 N5 . . 108.9(4) ?
C20 C21 H21A . . 125.5 ?
N5 C21 H21A . . 125.5 ?
N8 C22 N7 . . 111.5(4) ?
N8 C22 H22A . . 124.3 ?
N7 C22 H22A . . 124.3 ?
C24 C23 N8 . . 109.6(4) ?
C24 C23 H23A . . 125.2 ?
N8 C23 H23A . . 125.2 ?
C23 C24 N7 . . 106.0(4) ?
C23 C24 H24A . . 127.0 ?
N7 C24 H24A . . 127.0 ?
N7 C25 C26 . . 111.4(3) ?
N7 C25 H25A . . 109.3 ?
C26 C25 H25A . . 109.3 ?
N7 C25 H25B . . 109.3 ?
C26 C25 H25B . . 109.3 ?
H25A C25 H25B . . 108.0 ?
C28 C26 C27 . . 118.3(4) ?
C28 C26 C25 . . 120.8(4) ?
C27 C26 C25 . . 120.9(4) ?
C26 C27 C28 . 2_456 120.4(4) ?
C26 C27 H27A . . 119.8 ?
C28 C27 H27A 2_456 . 119.8 ?
C26 C28 C27 . 2_456 121.3(4) ?
C26 C28 H28A . . 119.3 ?
C27 C28 H28A 2_456 . 119.3 ?
O3 C29 O2 . . 122.3(4) ?
O3 C29 O1 . . 124.4(4) ?
O2 C29 O1 . . 113.3(4) ?
O3 C29 Cu1 . . 177.6(4) ?
O2 C29 Cu1 . . 56.1(2) ?
O1 C29 Cu1 . . 57.3(2) ?

loop_
_geom_bond_atom_site_label_1
_geom_bond_atom_site_label_2
_geom_bond_site_symmetry_2
_geom_bond_distance
_geom_bond_publ_flag
Cu1 N5 1_445 1.963(3) yes
Cu1 O2 . 1.966(3) yes
Cu1 O1 . 1.993(3) yes
Cu1 N8 . 2.041(3) yes
Cu1 N3 . 2.123(5) yes
Cu1 C29 . 2.369(4) ?
N1 C1 . 1.304(7) ?
N1 C2 . 1.334(7) ?
N2 C1 . 1.350(7) ?
N2 C3 . 1.357(6) ?
N2 C4 . 1.461(6) ?
N3 C8 . 1.324(5) ?
N3 C9 . 1.394(7) ?
N4 C8 . 1.332(5) ?
N4 C10 . 1.364(5) ?
N4 C11 . 1.466(5) ?
N5 C19 . 1.314(5) ?
N5 C21 . 1.369(5) ?
N5 Cu1 1_665 1.963(3) ?
N6 C19 . 1.333(5) ?
N6 C20 . 1.365(6) ?
N6 C18 . 1.454(5) ?
N7 C22 . 1.331(5) ?
N7 C24 . 1.367(6) ?
N7 C25 . 1.465(5) ?
N8 C22 . 1.317(5) ?
N8 C23 . 1.373(5) ?
O1 C29 . 1.289(5) ?
O1W H1WA . 0.83(16) ?
O1W H1WB . 0.86(5) ?
O2 C29 . 1.276(5) ?
O2W H2WA . 0.83(10) ?
O2W H2WB . 0.82(5) ?
O3 C29 . 1.241(5) ?
O3W H3WA . 0.84(10) ?
O3W H3WB . 0.85(9) ?
O4W H4WA . 0.84(10) ?
O4W H4WB . 0.83(4) ?
O5W H5WA . 0.84(5) ?
O5W H5WB . 0.86(5) ?
C1 H1A . 0.9300 ?
C2 C3 . 1.334(8) ?
C2 H2A . 0.9300 ?
C3 H3A . 0.9300 ?
C4 C5 . 1.521(7) ?
C4 H4A . 0.9700 ?
C4 H4B . 0.9700 ?
C5 C7 . 1.369(7) ?
C5 C6 . 1.378(7) ?
C6 C7 2_447 1.383(8) ?
C6 H6A . 0.9300 ?
C7 C6 2_447 1.383(8) ?
C7 H7A . 0.9300 ?
C8 H8A . 0.9300 ?
C9 C10 . 1.352(6) ?
C9 H9A . 0.9300 ?
C10 H10A . 0.9300 ?
C11 C12 . 1.501(6) ?
C11 H11A . 0.9700 ?
C11 H11B . 0.9700 ?
C12 C13 . 1.374(6) ?
C12 C17 . 1.387(6) ?
C13 C14 . 1.376(6) ?
C13 H13A . 0.9300 ?
C14 C15 . 1.387(5) ?
C14 H14A . 0.9300 ?
C15 C16 . 1.385(5) ?
C15 C18 . 1.506(6) ?
C16 C17 . 1.376(6) ?
C16 H16A . 0.9300 ?
C17 H17A . 0.9300 ?
C18 H18A . 0.9700 ?
C18 H18B . 0.9700 ?
C19 H19A . 0.9300 ?
C20 C21 . 1.345(6) ?
C20 H20A . 0.9300 ?
C21 H21A . 0.9300 ?
C22 H22A . 0.9300 ?
C23 C24 . 1.349(6) ?
C23 H23A . 0.9300 ?
C24 H24A . 0.9300 ?
C25 C26 . 1.505(6) ?
C25 H25A . 0.9700 ?
C25 H25B . 0.9700 ?
C26 C28 . 1.376(6) ?
C26 C27 . 1.381(5) ?
C27 C28 2_456 1.386(6) ?
C27 H27A . 0.9300 ?
C28 C27 2_456 1.386(6) ?
C28 H28A . 0.9300 ?

loop_
_geom_hbond_atom_site_label_D
_geom_hbond_atom_site_label_H
_geom_hbond_atom_site_label_A
_geom_hbond_site_symmetry_A
_geom_hbond_distance_DH
_geom_hbond_distance_HA
_geom_hbond_distance_DA
_geom_hbond_angle_DHA
O1W H1WA O5W . 0.83(16) 2.40(11) 2.780(10) 108(10)
O1W H1WB O1 1_456 0.86(5) 1.87(5) 2.722(8) 170(13)
O2W H2WA O3 2_446 0.83(10) 1.88(6) 2.687(9) 163(10)
O2W H2WB O1W 2_347 0.82(5) 2.29(9) 2.964(14) 140(10)
O3W H3WA O5W 2_447 0.84(10) 2.02(5) 2.834(9) 163(10)
O3W H3WB O4W 2_556 0.85(9) 2.00(5) 2.803(9) 160(10)
O4W H4WA O3 . 0.84(10) 2.00(6) 2.779(8) 156(10)
O4W H4WB O3W 1_554 0.83(4) 2.21(5) 3.012(10) 162(9)
O5W H5WA O2W . 0.84(5) 1.99(5) 2.808(10) 166(10)
O5W H5WB N1 1_445 0.86(5) 2.09(6) 2.868(10) 151(9)
